data_4501172
loop_
_publ_author_name
'Liu, Qing-Xiang'
'Zhao, Zhi-Xiang'
'Zhao, Xiao-Jun'
'Yao, Zhao-Quan'
'Li, Shu-Juan'
'Wang, Xiu-Guang'

_publ_section_title
;
 Zinc(II), Cobalt(II), and Copper(II) Complexes Based on Dibenzimidazolyl
 Bidentate Ligands with Oligoether Linkers: Crystal Structure and Weak
 Interactions
;
_journal_issue 11
_journal_name_full 'Crystal Growth &amp; Design'
_journal_page_first 4933
_journal_paper_doi 10.1021/cg2008182
_journal_volume 11
_journal_year 2011
_chemical_formula_sum 'C18 H22 Co0.5 N3 O4.5'
_chemical_formula_weight 381.85
_chemical_name_systematic
; 
 ? 
;
_space_group_IT_number 15
_symmetry_cell_setting monoclinic
_symmetry_space_group_name_Hall '-C 2yc'
_symmetry_space_group_name_H-M 'C 1 2/c 1'
_atom_sites_solution_hydrogens geom
_atom_sites_solution_primary direct
_atom_sites_solution_secondary difmap
_audit_creation_method SHELXL-97
_cell_angle_alpha 90.00
_cell_angle_beta 90.582(3)
_cell_angle_gamma 90.00
_cell_formula_units_Z 8
_cell_length_a 9.8741(14)
_cell_length_b 25.089(4)
_cell_length_c 17.889(3)
_cell_measurement_reflns_used 3088
_cell_measurement_temperature 296(2)
_cell_measurement_theta_max 22.80
_cell_measurement_theta_min 2.22
_cell_volume 4431.4(12)
_computing_cell_refinement 'Bruker SMART'
_computing_data_collection 'Bruker SMART'
_computing_data_reduction 'Bruker SAINT'
_computing_molecular_graphics 'Bruker SHELXTL'
_computing_publication_material 'Bruker SHELXTL'
_computing_structure_refinement 'SHELXL-97 (Sheldrick, 1997)'
_computing_structure_solution 'SHELXS-97 (Sheldrick, 1990)'
_diffrn_ambient_temperature 296(2)
_diffrn_measured_fraction_theta_full 0.999
_diffrn_measured_fraction_theta_max 0.999
_diffrn_measurement_device_type 'CCD area detector'
_diffrn_measurement_method 'phi and omega scans'
_diffrn_radiation_monochromator graphite
_diffrn_radiation_source 'fine-focus sealed tube'
_diffrn_radiation_type MoK\a
_diffrn_radiation_wavelength 0.71073
_diffrn_reflns_av_R_equivalents 0.0318
_diffrn_reflns_av_sigmaI/netI 0.0405
_diffrn_reflns_limit_h_max 11
_diffrn_reflns_limit_h_min -11
_diffrn_reflns_limit_k_max 29
_diffrn_reflns_limit_k_min -22
_diffrn_reflns_limit_l_max 21
_diffrn_reflns_limit_l_min -20
_diffrn_reflns_number 11145
_diffrn_reflns_theta_full 25.03
_diffrn_reflns_theta_max 25.03
_diffrn_reflns_theta_min 1.62
_exptl_absorpt_coefficient_mu 0.439
_exptl_absorpt_correction_T_max 0.908
_exptl_absorpt_correction_T_min 0.884
_exptl_absorpt_correction_type multi-scan
_exptl_absorpt_process_details SADABS
_exptl_crystal_colour PURPLE
_exptl_crystal_density_diffrn 1.142
_exptl_crystal_density_meas ?
_exptl_crystal_density_method 'not measured'
_exptl_crystal_description BLOCK
_exptl_crystal_F_000 1596.0
_exptl_crystal_size_max 0.28
_exptl_crystal_size_mid 0.26
_exptl_crystal_size_min 0.22
_refine_diff_density_max 0.994
_refine_diff_density_min -0.380
_refine_diff_density_rms 0.129
_refine_ls_extinction_method none
_refine_ls_goodness_of_fit_ref 1.092
_refine_ls_hydrogen_treatment mixed
_refine_ls_matrix_type full
_refine_ls_number_parameters 242
_refine_ls_number_reflns 3914
_refine_ls_number_restraints 0
_refine_ls_restrained_S_all 1.092
_refine_ls_R_factor_all 0.1072
_refine_ls_R_factor_gt 0.0814
_refine_ls_shift/su_max 0.001
_refine_ls_shift/su_mean 0.000
_refine_ls_structure_factor_coef Fsqd
_refine_ls_weighting_details 'calc w=1/[\s^2^(Fo^2^)+(0.1657P)^2^+7.5608P] where P=(Fo^2^+2Fc^2^)/3'
_refine_ls_weighting_scheme calc
_refine_ls_wR_factor_gt 0.2564
_refine_ls_wR_factor_ref 0.2795
_reflns_number_gt 2796
_reflns_number_total 3919
_reflns_threshold_expression >2sigma(I)
_cod_data_source_file cg2008182_si_007.cif
_cod_data_source_block 090120d
_cod_depositor_comments
;
The following automatic conversions were performed:

'_symmetry_cell_setting' value 'Monoclinic' changed to 'monoclinic'
according to /home/saulius/struct/CIF-dictionaries/cif_core.dic
dictionary named 'cif_core.dic' version 2.4.1 from
2010-06-29.

'_exptl_absorpt_correction_type' value 'MULTI-SCAN'
changed to 'multi-scan' according to
/home/saulius/struct/CIF-dictionaries/cif_core.dic dictionary named
'cif_core.dic' version 2.4.1 from 2010-06-29.

Automatic conversion script
Id: cif_fix_values 1715 2011-07-08 13:25:40Z adriana 

The following automatic conversions were performed:

'_exptl_crystal_density_meas' value 'NONE' was changed to '?' - the
value is perceived as not measured.

Automatic conversion script
Id: cif_fix_values 3008 2015-01-20 13:52:24Z robertas 
;
_cod_original_cell_volume 4431.4(11)
_cod_original_sg_symbol_H-M C2/c
_cod_original_formula_sum 'C18 H22 Co0.50 N3 O4.50'
_cod_database_code 4501172

loop_
_symmetry_equiv_pos_as_xyz
'x, y, z'
'-x, y, -z+1/2'
'x+1/2, y+1/2, z'
'-x+1/2, y+1/2, -z+1/2'
'-x, -y, -z'
'x, -y, z-1/2'
'-x+1/2, -y+1/2, -z'
'x+1/2, -y+1/2, z-1/2'

loop_
_atom_site_label
_atom_site_type_symbol
_atom_site_fract_x
_atom_site_fract_y
_atom_site_fract_z
_atom_site_U_iso_or_equiv
_atom_site_adp_type
_atom_site_occupancy
_atom_site_symmetry_multiplicity
_atom_site_calc_flag
_atom_site_refinement_flags
Co1 Co 0.5000 0.56206(4) 0.7500 0.0535(4) Uani 1 2 d S
O1 O 0.6847(4) 0.59120(16) 0.7703(2) 0.0689(10) Uani 1 1 d .
O2 O 0.5456(4) 0.62788(16) 0.8488(2) 0.0706(10) Uani 1 1 d .
O3 O 0.4730(8) 0.3417(2) 0.6715(3) 0.126(2) Uani 1 1 d .
O4 O 0.3884(5) 0.7092(2) 0.8971(3) 0.0960(15) Uani 1 1 d .
H4 H 0.4276 0.6812 0.8873 0.144 Uiso 1 1 calc R
N1 N 0.5350(5) 0.50746(17) 0.6654(2) 0.0640(12) Uani 1 1 d .
N2 N 0.5025(7) 0.43908(19) 0.5900(3) 0.0822(16) Uani 1 1 d .
N3 N 1.1196(6) 0.7077(2) 0.9766(4) 0.0936(18) Uani 1 1 d .
H3A H 1.1102 0.7267 1.0162 0.112 Uiso 1 1 calc R
H3B H 1.1992 0.7009 0.9600 0.112 Uiso 1 1 calc R
C1 C 0.4620(7) 0.4641(2) 0.6516(3) 0.0742(16) Uani 1 1 d .
H1 H 0.3910 0.4525 0.6813 0.089 Uiso 1 1 calc R
C2 C 0.6286(6) 0.5094(2) 0.6099(3) 0.0633(14) Uani 1 1 d .
C3 C 0.7317(7) 0.5462(3) 0.5972(4) 0.0859(19) Uani 1 1 d .
H3 H 0.7463 0.5746 0.6297 0.103 Uiso 1 1 calc R
C4 C 0.8101(9) 0.5395(4) 0.5361(5) 0.115(3) Uani 1 1 d .
H4A H 0.8783 0.5639 0.5260 0.138 Uiso 1 1 calc R
C5 C 0.7894(11) 0.4964(5) 0.4887(5) 0.128(3) Uani 1 1 d .
H5 H 0.8454 0.4928 0.4475 0.153 Uiso 1 1 calc R
C6 C 0.6891(11) 0.4582(4) 0.4997(4) 0.104(3) Uani 1 1 d .
H6 H 0.6763 0.4293 0.4678 0.125 Uiso 1 1 calc R
C7 C 0.6102(7) 0.4669(2) 0.5619(3) 0.0740(17) Uani 1 1 d .
C8 C 0.4432(12) 0.3892(3) 0.5608(4) 0.114(3) Uani 1 1 d .
H8A H 0.4526 0.3880 0.5070 0.136 Uiso 1 1 calc R
H8B H 0.3473 0.3881 0.5722 0.136 Uiso 1 1 calc R
C9 C 0.5128(12) 0.3417(3) 0.5953(4) 0.117(3) Uani 1 1 d .
H9A H 0.4844 0.3090 0.5707 0.140 Uiso 1 1 calc R
H9B H 0.6104 0.3450 0.5914 0.140 Uiso 1 1 calc R
C10 C 0.5280(14) 0.2983(3) 0.7105(5) 0.138(4) Uani 1 1 d .
H10A H 0.6260 0.3012 0.7124 0.166 Uiso 1 1 calc R
H10B H 0.5043 0.2653 0.6854 0.166 Uiso 1 1 calc R
C11 C 0.6641(5) 0.6213(2) 0.8262(3) 0.0550(12) Uani 1 1 d .
C12 C 0.7807(5) 0.64614(18) 0.8643(3) 0.0507(11) Uani 1 1 d .
C13 C 0.7669(5) 0.6778(2) 0.9273(3) 0.0610(13) Uani 1 1 d .
H13 H 0.6807 0.6856 0.9448 0.073 Uiso 1 1 calc R
C14 C 0.8786(6) 0.6981(2) 0.9644(3) 0.0671(15) Uani 1 1 d .
H14 H 0.8664 0.7188 1.0069 0.081 Uiso 1 1 calc R
C15 C 1.0074(5) 0.6881(2) 0.9399(3) 0.0607(13) Uani 1 1 d .
C16 C 1.0204(6) 0.6577(2) 0.8752(3) 0.0698(15) Uani 1 1 d .
H16 H 1.1063 0.6517 0.8561 0.084 Uiso 1 1 calc R
C17 C 0.9115(6) 0.6367(2) 0.8395(3) 0.0604(13) Uani 1 1 d .
H17 H 0.9244 0.6156 0.7974 0.073 Uiso 1 1 calc R
C18 C 0.3635(14) 0.7378(5) 0.8308(6) 0.174(6) Uani 1 1 d .
H18A H 0.2678 0.7431 0.8245 0.261 Uiso 1 1 calc R
H18B H 0.3976 0.7180 0.7890 0.261 Uiso 1 1 calc R
H18C H 0.4081 0.7717 0.8335 0.261 Uiso 1 1 calc R
O5 O 0.976(3) 0.5463(14) 0.3253(17) 0.40(3) Uani 0.50 1 d P

loop_
_atom_site_aniso_label
_atom_site_aniso_U_11
_atom_site_aniso_U_22
_atom_site_aniso_U_33
_atom_site_aniso_U_23
_atom_site_aniso_U_13
_atom_site_aniso_U_12
Co1 0.0682(7) 0.0498(6) 0.0424(6) 0.000 0.0029(4) 0.000
O1 0.079(3) 0.077(3) 0.051(2) -0.0140(19) 0.0002(18) -0.007(2)
O2 0.064(2) 0.071(2) 0.077(3) -0.009(2) 0.0035(19) -0.0027(18)
O3 0.228(7) 0.066(3) 0.085(3) -0.006(3) 0.007(4) -0.009(4)
O4 0.093(3) 0.102(4) 0.093(3) -0.023(3) 0.009(3) 0.018(3)
N1 0.090(3) 0.055(3) 0.048(2) -0.0037(19) 0.002(2) -0.006(2)
N2 0.129(5) 0.058(3) 0.059(3) -0.013(2) -0.018(3) 0.002(3)
N3 0.070(3) 0.104(4) 0.107(4) -0.034(3) -0.006(3) -0.006(3)
C1 0.106(5) 0.062(3) 0.055(3) -0.007(3) -0.003(3) -0.011(3)
C2 0.088(4) 0.060(3) 0.041(3) -0.004(2) 0.003(3) 0.006(3)
C3 0.095(5) 0.092(5) 0.071(4) -0.011(3) 0.019(3) -0.009(4)
C4 0.122(7) 0.140(7) 0.084(5) -0.016(5) 0.037(5) -0.016(6)
C5 0.154(9) 0.151(9) 0.080(5) -0.012(6) 0.040(6) 0.034(7)
C6 0.152(8) 0.102(6) 0.058(4) -0.018(4) 0.014(4) 0.033(6)
C7 0.112(5) 0.063(4) 0.046(3) -0.004(3) -0.002(3) 0.014(3)
C8 0.194(9) 0.071(4) 0.075(5) -0.021(4) -0.025(5) -0.020(5)
C9 0.203(10) 0.069(4) 0.080(5) -0.013(4) 0.005(5) -0.010(5)
C10 0.251(13) 0.062(4) 0.101(6) -0.007(4) 0.000(7) 0.009(6)
C11 0.066(3) 0.052(3) 0.047(3) 0.003(2) 0.005(2) -0.003(2)
C12 0.060(3) 0.047(3) 0.045(2) 0.002(2) 0.007(2) -0.004(2)
C13 0.058(3) 0.067(3) 0.059(3) -0.012(3) 0.010(2) -0.008(2)
C14 0.079(4) 0.066(3) 0.056(3) -0.019(3) 0.011(3) -0.011(3)
C15 0.061(3) 0.051(3) 0.069(3) -0.005(2) -0.003(3) -0.004(2)
C16 0.056(3) 0.070(3) 0.084(4) -0.012(3) 0.010(3) -0.001(3)
C17 0.067(3) 0.059(3) 0.056(3) -0.013(2) 0.014(2) 0.002(2)
C18 0.213(14) 0.187(12) 0.123(9) 0.022(9) 0.044(9) 0.068(10)
O5 0.31(3) 0.52(5) 0.39(4) 0.40(4) 0.18(3) 0.19(3)

loop_
_atom_type_symbol
_atom_type_description
_atom_type_scat_dispersion_real
_atom_type_scat_dispersion_imag
_atom_type_scat_source
C C 0.0033 0.0016 'International Tables Vol C Tables 4.2.6.8 and 6.1.1.4'
H H 0.0000 0.0000 'International Tables Vol C Tables 4.2.6.8 and 6.1.1.4'
N N 0.0061 0.0033 'International Tables Vol C Tables 4.2.6.8 and 6.1.1.4'
O O 0.0106 0.0060 'International Tables Vol C Tables 4.2.6.8 and 6.1.1.4'
Co Co 0.3494 0.9721 'International Tables Vol C Tables 4.2.6.8 and 6.1.1.4'

loop_
_geom_angle_atom_site_label_1
_geom_angle_atom_site_label_2
_geom_angle_atom_site_label_3
_geom_angle
_geom_angle_site_symmetry_1
_geom_angle_site_symmetry_3
O1 Co1 O1 137.0(2) . 2_656
O1 Co1 N1 102.51(17) . .
O1 Co1 N1 105.54(18) 2_656 .
O1 Co1 N1 105.54(18) . 2_656
O1 Co1 N1 102.51(17) 2_656 2_656
N1 Co1 N1 97.3(2) . 2_656
C11 O1 Co1 102.0(3) . .
C10 O3 C9 111.7(7) . .
C18 O4 H4 109.5 . .
C1 N1 C2 105.4(5) . .
C1 N1 Co1 125.7(4) . .
C2 N1 Co1 128.8(4) . .
C1 N2 C7 107.7(5) . .
C1 N2 C8 124.7(7) . .
C7 N2 C8 127.5(6) . .
C15 N3 H3A 120.0 . .
C15 N3 H3B 120.0 . .
H3A N3 H3B 120.0 . .
N1 C1 N2 111.9(6) . .
N1 C1 H1 124.0 . .
N2 C1 H1 124.0 . .
N1 C2 C7 109.8(5) . .
N1 C2 C3 130.1(5) . .
C7 C2 C3 120.1(6) . .
C4 C3 C2 118.2(7) . .
C4 C3 H3 120.9 . .
C2 C3 H3 120.9 . .
C3 C4 C5 120.5(9) . .
C3 C4 H4A 119.8 . .
C5 C4 H4A 119.8 . .
C4 C5 C6 123.4(8) . .
C4 C5 H5 118.3 . .
C6 C5 H5 118.3 . .
C7 C6 C5 114.3(8) . .
C7 C6 H6 122.8 . .
C5 C6 H6 122.8 . .
N2 C7 C2 105.2(5) . .
N2 C7 C6 131.3(7) . .
C2 C7 C6 123.5(8) . .
N2 C8 C9 110.4(7) . .
N2 C8 H8A 109.6 . .
C9 C8 H8A 109.6 . .
N2 C8 H8B 109.6 . .
C9 C8 H8B 109.6 . .
H8A C8 H8B 108.1 . .
O3 C9 C8 105.2(7) . .
O3 C9 H9A 110.7 . .
C8 C9 H9A 110.7 . .
O3 C9 H9B 110.7 . .
C8 C9 H9B 110.7 . .
H9A C9 H9B 108.8 . .
O3 C10 C10 108.7(9) . 2_656
O3 C10 H10A 110.0 . .
C10 C10 H10A 110.0 2_656 .
O3 C10 H10B 110.0 . .
C10 C10 H10B 110.0 2_656 .
H10A C10 H10B 108.3 . .
O2 C11 O1 119.4(5) . .
O2 C11 C12 121.6(5) . .
O1 C11 C12 119.0(5) . .
C13 C12 C17 117.2(5) . .
C13 C12 C11 122.4(4) . .
C17 C12 C11 120.3(4) . .
C14 C13 C12 121.2(5) . .
C14 C13 H13 119.4 . .
C12 C13 H13 119.4 . .
C15 C14 C13 121.2(5) . .
C15 C14 H14 119.4 . .
C13 C14 H14 119.4 . .
N3 C15 C14 121.9(5) . .
N3 C15 C16 120.8(5) . .
C14 C15 C16 117.3(5) . .
C17 C16 C15 121.8(5) . .
C17 C16 H16 119.1 . .
C15 C16 H16 119.1 . .
C16 C17 C12 121.2(5) . .
C16 C17 H17 119.4 . .
C12 C17 H17 119.4 . .
O4 C18 H18A 109.5 . .
O4 C18 H18B 109.5 . .
H18A C18 H18B 109.5 . .
O4 C18 H18C 109.5 . .
H18A C18 H18C 109.5 . .
H18B C18 H18C 109.5 . .

loop_
_geom_bond_atom_site_label_1
_geom_bond_atom_site_label_2
_geom_bond_distance
_geom_bond_site_symmetry_2
Co1 O1 1.995(4) .
Co1 O1 1.995(4) 2_656
Co1 N1 2.073(4) .
Co1 N1 2.073(4) 2_656
O1 C11 1.271(6) .
O2 C11 1.253(6) .
O3 C10 1.399(10) .
O3 C9 1.422(9) .
O4 C18 1.407(12) .
O4 H4 0.8200 .
N1 C1 1.327(7) .
N1 C2 1.364(7) .
N2 C1 1.333(8) .
N2 C7 1.371(9) .
N2 C8 1.475(9) .
N3 C15 1.372(7) .
N3 H3A 0.8600 .
N3 H3B 0.8600 .
C1 H1 0.9300 .
C2 C7 1.381(8) .
C2 C3 1.394(9) .
C3 C4 1.356(10) .
C3 H3 0.9300 .
C4 C5 1.389(13) .
C4 H4A 0.9300 .
C5 C6 1.393(13) .
C5 H5 0.9300 .
C6 C7 1.382(9) .
C6 H6 0.9300 .
C8 C9 1.505(12) .
C8 H8A 0.9700 .
C8 H8B 0.9700 .
C9 H9A 0.9700 .
C9 H9B 0.9700 .
C10 C10 1.522(18) 2_656
C10 H10A 0.9700 .
C10 H10B 0.9700 .
C11 C12 1.472(7) .
C12 C13 1.387(7) .
C12 C17 1.390(7) .
C13 C14 1.379(8) .
C13 H13 0.9300 .
C14 C15 1.373(8) .
C14 H14 0.9300 .
C15 C16 1.393(8) .
C16 C17 1.352(8) .
C16 H16 0.9300 .
C17 H17 0.9300 .
C18 H18A 0.9600 .
C18 H18B 0.9600 .
C18 H18C 0.9600 .

loop_
_geom_torsion_atom_site_label_1
_geom_torsion_atom_site_label_2
_geom_torsion_atom_site_label_3
_geom_torsion_atom_site_label_4
_geom_torsion
_geom_torsion_site_symmetry_1
_geom_torsion_site_symmetry_4
O1 Co1 O1 C11 55.3(3) 2_656 .
N1 Co1 O1 C11 -174.8(3) . .
N1 Co1 O1 C11 -73.5(3) 2_656 .
O1 Co1 N1 C1 152.3(5) . .
O1 Co1 N1 C1 -60.6(5) 2_656 .
N1 Co1 N1 C1 44.6(4) 2_656 .
O1 Co1 N1 C2 -32.6(5) . .
O1 Co1 N1 C2 114.5(5) 2_656 .
N1 Co1 N1 C2 -140.3(6) 2_656 .
C2 N1 C1 N2 -1.0(7) . .
Co1 N1 C1 N2 175.0(4) . .
C7 N2 C1 N1 1.1(7) . .
C8 N2 C1 N1 178.7(6) . .
C1 N1 C2 C7 0.6(7) . .
Co1 N1 C2 C7 -175.3(4) . .
C1 N1 C2 C3 -179.4(7) . .
Co1 N1 C2 C3 4.7(10) . .
N1 C2 C3 C4 -178.7(7) . .
C7 C2 C3 C4 1.3(11) . .
C2 C3 C4 C5 -1.3(13) . .
C3 C4 C5 C6 0.4(16) . .
C4 C5 C6 C7 0.5(14) . .
C1 N2 C7 C2 -0.6(7) . .
C8 N2 C7 C2 -178.2(6) . .
C1 N2 C7 C6 179.9(7) . .
C8 N2 C7 C6 2.3(12) . .
N1 C2 C7 N2 0.0(7) . .
C3 C2 C7 N2 180.0(6) . .
N1 C2 C7 C6 179.6(6) . .
C3 C2 C7 C6 -0.4(10) . .
C5 C6 C7 N2 179.0(8) . .
C5 C6 C7 C2 -0.5(11) . .
C1 N2 C8 C9 -88.2(10) . .
C7 N2 C8 C9 89.1(9) . .
C10 O3 C9 C8 178.5(8) . .
N2 C8 C9 O3 69.5(10) . .
C9 O3 C10 C10 -175.3(10) . 2_656
Co1 O1 C11 O2 -5.0(6) . .
Co1 O1 C11 C12 173.1(4) . .
O2 C11 C12 C13 0.4(8) . .
O1 C11 C12 C13 -177.6(5) . .
O2 C11 C12 C17 177.9(5) . .
O1 C11 C12 C17 -0.1(7) . .
C17 C12 C13 C14 -1.4(8) . .
C11 C12 C13 C14 176.1(5) . .
C12 C13 C14 C15 0.9(9) . .
C13 C14 C15 N3 -179.5(6) . .
C13 C14 C15 C16 1.2(9) . .
N3 C15 C16 C17 177.9(6) . .
C14 C15 C16 C17 -2.8(9) . .
C15 C16 C17 C12 2.3(9) . .
C13 C12 C17 C16 -0.1(8) . .
C11 C12 C17 C16 -177.7(5) . .
